data_7205307
loop_
_publ_author_name
'Lemmerer, Andreas'
'Bernstein, Joel'
'Kahlenberg, Volker'

_publ_section_title
;
 Covalent assistance to supramolecular synthesis: directing the
 supramolecular assembly of co-crystals by in situ modification of
 hydrogen bonding functionality
;
_journal_issue 1
_journal_name_full CrystEngComm
_journal_page_first 55
_journal_paper_doi 10.1039/c0ce00347f
_journal_volume 13
_journal_year 2011
_chemical_formula_moiety 'C9 H11 N3 O, 0.5(C6 H10 O4)'
_chemical_formula_sum 'C12 H16 N3 O3'
_chemical_formula_weight 250.28
_chemical_name_common '(adipic acid).((N'-(propan-2-ylidene)nicotinohydrazide)2'
_chemical_name_systematic
;
(adipic acid).((N'-(propan-2-ylidene)nicotinohydrazide)2
;
_space_group_IT_number 14
_symmetry_cell_setting monoclinic
_symmetry_space_group_name_Hall '-P 2yn'
_symmetry_space_group_name_H-M 'P 1 21/n 1'
_atom_sites_solution_hydrogens geom
_atom_sites_solution_primary direct
_atom_sites_solution_secondary difmap
_audit_conform_dict_location ftp://ftp.iucr.org/pub/cif_core.dic
_audit_conform_dict_name cif_core.dic
_audit_conform_dict_version 2.3
_audit_creation_date 2009-09-14T11:34:53-00:00
_audit_creation_method 'WinGX routine CIF_UPDATE'
_cell_angle_alpha 90
_cell_angle_beta 94.128(4)
_cell_angle_gamma 90
_cell_formula_units_Z 4
_cell_length_a 5.0880(2)
_cell_length_b 38.9970(16)
_cell_length_c 6.3470(2)
_cell_measurement_reflns_used 3786
_cell_measurement_temperature 173(2)
_cell_measurement_theta_max 27.752
_cell_measurement_theta_min 3.1282
_cell_volume 1256.08(8)
_computing_cell_refinement
;
CrysAlisPro, Oxford Diffraction Ltd.,
Version 1.171.33.32 (release 27-01-2009 CrysAlis171 .NET)
(compiled Jan 27 2009,14:17:37)
;
_computing_data_collection
;
CrysAlisPro, Oxford Diffraction Ltd.,
Version 1.171.33.32 (release 27-01-2009 CrysAlis171 .NET)
(compiled Jan 27 2009,14:17:37)
;
_computing_data_reduction
;
CrysAlisPro, Oxford Diffraction Ltd.,
Version 1.171.33.32 (release 27-01-2009 CrysAlis171 .NET)
(compiled Jan 27 2009,14:17:37)
;
_computing_molecular_graphics
;
Ortep-3 for Windows (Farrugia, 1997) and DIAMOND (Brandenburg, 1999)
;
_computing_publication_material
;
WinGX publication routines (Farrugia, 1999) and PLATON (Spek, 2003)
;
_computing_structure_refinement 'SHELXL-97 (Sheldrick, 2008)'
_computing_structure_solution 'SHELXS-97 (Sheldrick, 2008)'
_diffrn_ambient_temperature 173(2)
_diffrn_detector_area_resol_mean 10.3822
_diffrn_measured_fraction_theta_full 0.992
_diffrn_measured_fraction_theta_max 0.992
_diffrn_measurement_device_type 'Goniometer Xcalibur, detector: Ruby (Gemini ult'
_diffrn_measurement_method '\w scans'
_diffrn_radiation_monochromator graphite
_diffrn_radiation_type MoK\a
_diffrn_radiation_wavelength 0.71073
_diffrn_reflns_av_R_equivalents 0.0252
_diffrn_reflns_av_unetI/netI 0.0293
_diffrn_reflns_limit_h_max 6
_diffrn_reflns_limit_h_min -5
_diffrn_reflns_limit_k_max 47
_diffrn_reflns_limit_k_min -40
_diffrn_reflns_limit_l_max 7
_diffrn_reflns_limit_l_min -7
_diffrn_reflns_number 6687
_diffrn_reflns_theta_full 25.5
_diffrn_reflns_theta_max 25.5
_diffrn_reflns_theta_min 3.13
_diffrn_standards_number 0
_exptl_absorpt_coefficient_mu 0.097
_exptl_absorpt_correction_T_max 0.99
_exptl_absorpt_correction_T_min 0.97
_exptl_absorpt_correction_type multi-scan
_exptl_absorpt_process_details
;
CrysAlis RED, Oxford Diffraction Ltd.,
Version 1.171.33.32 (release 27-01-2009 CrysAlis171 .NET)
(compiled Jan 27 2009,14:17:37)
Empirical absorption correction using spherical harmonics,
implemented in SCALE3 ABSPACK scaling algorithm.
;
_exptl_crystal_colour colourless
_exptl_crystal_density_diffrn 1.323
_exptl_crystal_density_method 'not measured'
_exptl_crystal_description plate
_exptl_crystal_F_000 532
_exptl_crystal_size_max 0.45
_exptl_crystal_size_mid 0.2
_exptl_crystal_size_min 0.06
_refine_diff_density_max 0.212
_refine_diff_density_min -0.227
_refine_diff_density_rms 0.052
_refine_ls_extinction_method none
_refine_ls_goodness_of_fit_ref 1.19
_refine_ls_hydrogen_treatment mixed
_refine_ls_matrix_type full
_refine_ls_number_parameters 171
_refine_ls_number_reflns 2321
_refine_ls_number_restraints 0
_refine_ls_restrained_S_all 1.19
_refine_ls_R_factor_all 0.0756
_refine_ls_R_factor_gt 0.0664
_refine_ls_shift/su_max 0.002
_refine_ls_shift/su_mean 0
_refine_ls_structure_factor_coef Fsqd
_refine_ls_weighting_details 'calc w=1/[\s^2^(Fo^2^)+(0.0000P)^2^+2.6651P] where P=(Fo^2^+2Fc^2^)/3'
_refine_ls_weighting_scheme calc
_refine_ls_wR_factor_gt 0.1253
_refine_ls_wR_factor_ref 0.1278
_reflns_number_gt 2014
_reflns_number_total 2321
_reflns_threshold_expression >2sigma(I)
_cod_data_source_file C0CE00347F.TXT
_cod_data_source_block 4
_cod_depositor_comments
;
The following automatic conversions were performed:
'_symmetry_cell_setting' value 'Monoclinic' changed to 'monoclinic'
according to '/home/saulius/struct/CIF-dictionaries/cif_core.dic'
dictionary named 'cif_core.dic' version 2.4.1 from 2010-06-29.

Automatic conversion script
Id: cif_fix_enum 1555 2011-01-17 13:19:09Z saulius 
;
_cod_original_sg_symbol_H-M P2(1)/n
_cod_database_code 7205307

loop_
_symmetry_equiv_pos_as_xyz
'x, y, z'
'-x+1/2, y+1/2, -z+1/2'
'-x, -y, -z'
'x-1/2, -y-1/2, z-1/2'

loop_
_atom_site_label
_atom_site_type_symbol
_atom_site_fract_x
_atom_site_fract_y
_atom_site_fract_z
_atom_site_U_iso_or_equiv
_atom_site_adp_type
_atom_site_occupancy
_atom_site_symmetry_multiplicity
_atom_site_calc_flag
_atom_site_refinement_flags
_atom_site_disorder_assembly
_atom_site_disorder_group
C1 C 0.7617(5) 0.36257(7) 0.5190(4) 0.0180(6) Uani 1 1 d . . .
C2 C 0.5501(5) 0.38395(7) 0.5562(4) 0.0189(6) Uani 1 1 d . . .
H2A H 0.47 0.3818 0.6862 0.023 Uiso 1 1 calc R . .
C3 C 0.5694(6) 0.41050(8) 0.2344(5) 0.0258(7) Uani 1 1 d . . .
H3 H 0.5003 0.4268 0.1337 0.031 Uiso 1 1 calc R . .
C4 C 0.7845(6) 0.39095(8) 0.1868(5) 0.0255(7) Uani 1 1 d . . .
H4 H 0.8632 0.394 0.0568 0.031 Uiso 1 1 calc R . .
C5 C 0.8821(6) 0.36701(7) 0.3317(5) 0.0231(6) Uani 1 1 d . . .
H5 H 1.0313 0.3536 0.3034 0.028 Uiso 1 1 calc R . .
C6 C 0.8711(5) 0.33643(7) 0.6723(4) 0.0185(6) Uani 1 1 d . . .
C7 C 0.4046(6) 0.30805(8) 1.1457(5) 0.0253(7) Uani 1 1 d . . .
H7A H 0.4221 0.3327 1.1202 0.038 Uiso 1 1 calc R . .
H7B H 0.3707 0.3042 1.2939 0.038 Uiso 1 1 calc R . .
H7C H 0.2576 0.2989 1.0543 0.038 Uiso 1 1 calc R . .
C8 C 0.6537(5) 0.29026(7) 1.0981(5) 0.0207(6) Uani 1 1 d . . .
C9 C 0.7556(6) 0.26252(8) 1.2437(5) 0.0306(7) Uani 1 1 d . . .
H9A H 0.9154 0.2527 1.191 0.046 Uiso 1 1 calc R . .
H9B H 0.6215 0.2446 1.2507 0.046 Uiso 1 1 calc R . .
H9C H 0.7969 0.2721 1.385 0.046 Uiso 1 1 calc R . .
N1 N 0.6979(5) 0.32252(6) 0.8015(4) 0.0197(5) Uani 1 1 d . . .
H1 H 0.525(7) 0.3266(8) 0.776(5) 0.03 Uiso 1 1 d . . .
N2 N 0.4552(5) 0.40737(6) 0.4171(4) 0.0227(5) Uani 1 1 d . . .
N3 N 0.7908(5) 0.29674(6) 0.9407(4) 0.0207(5) Uani 1 1 d . . .
O1 O 1.1054(4) 0.32825(5) 0.6793(3) 0.0284(5) Uani 1 1 d . . .
C10 C 0.0318(6) 0.44828(7) 0.7144(4) 0.0215(6) Uani 1 1 d . . .
C11 C -0.1812(6) 0.47213(8) 0.7800(5) 0.0259(7) Uani 1 1 d . . .
H11A H -0.3492 0.4593 0.7805 0.031 Uiso 1 1 calc R . .
H11B H -0.2058 0.4909 0.6752 0.031 Uiso 1 1 calc R . .
C12 C -0.1163(6) 0.48760(8) 0.9984(5) 0.0251(7) Uani 1 1 d . . .
H12A H -0.0746 0.4689 1.1009 0.03 Uiso 1 1 calc R . .
H12B H -0.273 0.4999 1.0433 0.03 Uiso 1 1 calc R . .
O2 O 0.0716(4) 0.45025(6) 0.5127(3) 0.0299(5) Uani 1 1 d . . .
H2 H 0.205(7) 0.4346(10) 0.482(6) 0.045 Uiso 1 1 d . . .
O3 O 0.1532(5) 0.42889(6) 0.8351(3) 0.0352(6) Uani 1 1 d . . .

loop_
_atom_site_aniso_label
_atom_site_aniso_U_11
_atom_site_aniso_U_22
_atom_site_aniso_U_33
_atom_site_aniso_U_23
_atom_site_aniso_U_13
_atom_site_aniso_U_12
C1 0.0142(14) 0.0200(14) 0.0197(15) 0.0003(11) -0.0002(11) -0.0028(11)
C2 0.0174(14) 0.0242(15) 0.0148(14) 0.0016(11) -0.0012(11) -0.0019(11)
C3 0.0261(17) 0.0265(16) 0.0242(16) 0.0067(13) -0.0024(13) -0.0029(13)
C4 0.0271(17) 0.0297(16) 0.0200(15) 0.0013(13) 0.0045(13) -0.0050(13)
C5 0.0189(15) 0.0262(15) 0.0245(16) -0.0037(12) 0.0048(12) -0.0016(12)
C6 0.0158(15) 0.0219(14) 0.0176(14) -0.0015(11) -0.0006(11) -0.0006(11)
C7 0.0194(15) 0.0354(17) 0.0214(16) 0.0015(13) 0.0031(12) -0.0008(13)
C8 0.0159(14) 0.0246(15) 0.0209(15) 0.0015(12) -0.0032(12) -0.0044(11)
C9 0.0268(18) 0.0324(18) 0.0326(18) 0.0128(14) 0.0013(14) -0.0019(13)
N1 0.0117(12) 0.0242(13) 0.0231(13) 0.0061(10) 0.0011(10) 0.0023(10)
N2 0.0220(13) 0.0250(13) 0.0207(13) 0.0025(10) -0.0008(10) 0.0012(10)
N3 0.0175(12) 0.0215(12) 0.0229(13) 0.0053(10) -0.0002(10) 0.0020(10)
O1 0.0151(11) 0.0346(12) 0.0357(13) 0.0088(10) 0.0038(9) 0.0035(9)
C10 0.0207(15) 0.0224(15) 0.0209(15) 0.0006(12) -0.0015(12) -0.0026(12)
C11 0.0207(16) 0.0300(16) 0.0267(16) -0.0021(13) -0.0009(13) 0.0016(13)
C12 0.0194(16) 0.0299(16) 0.0262(16) -0.0024(13) 0.0046(12) -0.0011(13)
O2 0.0362(13) 0.0345(12) 0.0189(11) 0.0032(9) 0.0012(10) 0.0148(10)
O3 0.0378(14) 0.0434(14) 0.0248(12) 0.0091(10) 0.0046(10) 0.0152(11)

loop_
_atom_type_symbol
_atom_type_description
_atom_type_scat_dispersion_real
_atom_type_scat_dispersion_imag
_atom_type_scat_source
C C 0.0033 0.0016 'International Tables Vol C Tables 4.2.6.8 and 6.1.1.4'
H H 0 0 'International Tables Vol C Tables 4.2.6.8 and 6.1.1.4'
N N 0.0061 0.0033 'International Tables Vol C Tables 4.2.6.8 and 6.1.1.4'
O O 0.0106 0.006 'International Tables Vol C Tables 4.2.6.8 and 6.1.1.4'

loop_
_geom_angle_atom_site_label_1
_geom_angle_atom_site_label_2
_geom_angle_atom_site_label_3
_geom_angle
_geom_angle_site_symmetry_1
_geom_angle_site_symmetry_3
_geom_angle_publ_flag
C5 C1 C2 117.7(3) . . ?
C5 C1 C6 118.6(3) . . ?
C2 C1 C6 123.7(2) . . ?
N2 C2 C1 122.9(3) . . ?
N2 C2 H2A 118.5 . . ?
C1 C2 H2A 118.5 . . ?
N2 C3 C4 122.5(3) . . ?
N2 C3 H3 118.7 . . ?
C4 C3 H3 118.7 . . ?
C5 C4 C3 118.7(3) . . ?
C5 C4 H4 120.7 . . ?
C3 C4 H4 120.7 . . ?
C4 C5 C1 119.8(3) . . ?
C4 C5 H5 120.1 . . ?
C1 C5 H5 120.1 . . ?
O1 C6 N1 122.9(3) . . ?
O1 C6 C1 121.1(2) . . ?
N1 C6 C1 116.1(2) . . ?
C8 C7 H7A 109.5 . . ?
C8 C7 H7B 109.5 . . ?
H7A C7 H7B 109.5 . . ?
C8 C7 H7C 109.5 . . ?
H7A C7 H7C 109.5 . . ?
H7B C7 H7C 109.5 . . ?
N3 C8 C9 116.2(3) . . ?
N3 C8 C7 125.6(3) . . ?
C9 C8 C7 118.3(3) . . ?
C8 C9 H9A 109.5 . . ?
C8 C9 H9B 109.5 . . ?
H9A C9 H9B 109.5 . . ?
C8 C9 H9C 109.5 . . ?
H9A C9 H9C 109.5 . . ?
H9B C9 H9C 109.5 . . ?
C6 N1 N3 117.6(2) . . ?
C6 N1 H1 119(2) . . ?
N3 N1 H1 122(2) . . ?
C2 N2 C3 118.4(3) . . ?
C8 N3 N1 117.1(2) . . ?
O3 C10 O2 123.0(3) . . ?
O3 C10 C11 123.5(3) . . ?
O2 C10 C11 113.4(2) . . ?
C10 C11 C12 112.4(2) . . ?
C10 C11 H11A 109.1 . . ?
C12 C11 H11A 109.1 . . ?
C10 C11 H11B 109.1 . . ?
C12 C11 H11B 109.1 . . ?
H11A C11 H11B 107.8 . . ?
C11 C12 C12 112.3(3) . 3_567 ?
C11 C12 H12A 109.1 . . ?
C12 C12 H12A 109.1 3_567 . ?
C11 C12 H12B 109.1 . . ?
C12 C12 H12B 109.1 3_567 . ?
H12A C12 H12B 107.9 . . ?
C10 O2 H2 109(2) . . ?

loop_
_geom_bond_atom_site_label_1
_geom_bond_atom_site_label_2
_geom_bond_distance
_geom_bond_site_symmetry_2
_geom_bond_publ_flag
C1 C5 1.387(4) . ?
C1 C2 1.395(4) . ?
C1 C6 1.489(4) . ?
C2 N2 1.336(4) . ?
C2 H2A 0.95 . ?
C3 N2 1.340(4) . ?
C3 C4 1.385(4) . ?
C3 H3 0.95 . ?
C4 C5 1.378(4) . ?
C4 H4 0.95 . ?
C5 H5 0.95 . ?
C6 O1 1.232(3) . ?
C6 N1 1.359(4) . ?
C7 C8 1.495(4) . ?
C7 H7A 0.98 . ?
C7 H7B 0.98 . ?
C7 H7C 0.98 . ?
C8 N3 1.284(4) . ?
C8 C9 1.491(4) . ?
C9 H9A 0.98 . ?
C9 H9B 0.98 . ?
C9 H9C 0.98 . ?
N1 N3 1.398(3) . ?
N1 H1 0.90(3) . ?
C10 O3 1.213(3) . ?
C10 O2 1.313(3) . ?
C10 C11 1.510(4) . ?
C11 C12 1.526(4) . ?
C11 H11A 0.99 . ?
C11 H11B 0.99 . ?
C12 C12 1.528(6) 3_567 ?
C12 H12A 0.99 . ?
C12 H12B 0.99 . ?
O2 H2 0.94(4) . ?

loop_
_geom_hbond_atom_site_label_D
_geom_hbond_atom_site_label_H
_geom_hbond_atom_site_label_A
_geom_hbond_distance_DH
_geom_hbond_distance_HA
_geom_hbond_distance_DA
_geom_hbond_angle_DHA
_geom_hbond_site_symmetry_A
O2 H2 N2 0.94(4) 1.73(4) 2.672(3) 177(4) .
C2 H2A O3 0.95 2.66 3.286(4) 124 .
N1 H1 O1 0.90(3) 2.18(3) 3.066(3) 170(3) 1_455
C3 H3 O3 0.95 2.5 3.264(4) 138 1_554
C4 H4 O3 0.95 2.51 3.361(4) 149 1_654
C7 H7C N3 0.98 2.43 3.325(4) 151 1_455
C9 H9B N3 0.98 2.68 3.595(4) 156 4_566

loop_
_geom_torsion_atom_site_label_1
_geom_torsion_atom_site_label_2
_geom_torsion_atom_site_label_3
_geom_torsion_atom_site_label_4
_geom_torsion
_geom_torsion_site_symmetry_1
_geom_torsion_site_symmetry_2
_geom_torsion_site_symmetry_3
_geom_torsion_site_symmetry_4
_geom_torsion_publ_flag
C5 C1 C2 N2 2.3(4) . . . . ?
C6 C1 C2 N2 179.7(3) . . . . ?
N2 C3 C4 C5 1.0(5) . . . . ?
C3 C4 C5 C1 1.1(4) . . . . ?
C2 C1 C5 C4 -2.6(4) . . . . ?
C6 C1 C5 C4 179.8(3) . . . . ?
C5 C1 C6 O1 27.1(4) . . . . ?
C2 C1 C6 O1 -150.3(3) . . . . ?
C5 C1 C6 N1 -152.9(3) . . . . ?
C2 C1 C6 N1 29.6(4) . . . . ?
O1 C6 N1 N3 -3.0(4) . . . . ?
C1 C6 N1 N3 177.1(2) . . . . ?
C1 C2 N2 C3 -0.3(4) . . . . ?
C4 C3 N2 C2 -1.4(4) . . . . ?
C9 C8 N3 N1 179.6(2) . . . . ?
C7 C8 N3 N1 -0.3(4) . . . . ?
C6 N1 N3 C8 161.7(3) . . . . ?
O3 C10 C11 C12 38.2(4) . . . . ?
O2 C10 C11 C12 -142.5(3) . . . . ?
C10 C11 C12 C12 67.9(4) . . . 3_567 ?
